data_7130447
loop_
_publ_author_name
'Sieg, Gr\'egoire'
'Fischer, Malte M.F.'
'Dankert, Fabian'
'Siewert, Jan-Erik'
'Hering-Junghans, Christian'
'Werncke, Gunnar'

_publ_section_title
;
 A Diarsene Radical Anion
;
_journal_name_full 'Chemical Communications'
_journal_paper_doi 10.1039/D2CC03237F
_journal_year 2022
_chemical_formula_moiety 'C54 H55 As2 N'
_chemical_formula_sum 'C54 H55 As2 N'
_chemical_formula_weight 867.83
_chemical_properties_physical Air-sensitive,Moisture-sensitive
_space_group_crystal_system triclinic
_space_group_IT_number 2
_space_group_name_Hall '-P 1'
_space_group_name_H-M_alt 'P -1'
_atom_sites_solution_hydrogens geom
_audit_creation_date 2022-07-21
_audit_creation_method
;
Olex2 1.5
(compiled 2022.04.07 svn.rca3783a0 for OlexSys, GUI svn.r6498)
;
_audit_update_record
;
2022-07-21 deposited with the CCDC.	2022-07-29 downloaded from the CCDC.
;
_cell_angle_alpha 98.509(3)
_cell_angle_beta 99.330(4)
_cell_angle_gamma 102.359(3)
_cell_formula_units_Z 2
_cell_length_a 11.2536(14)
_cell_length_b 11.3183(14)
_cell_length_c 20.673(2)
_cell_measurement_reflns_used 9918
_cell_measurement_temperature 100.0
_cell_measurement_theta_max 27.22
_cell_measurement_theta_min 2.32
_cell_volume 2492.1(5)
_computing_cell_refinement 'SAINT V8.38A (?, 2016)'
_computing_data_reduction 'SAINT V8.38A (?, 2016)'
_computing_molecular_graphics 'Olex2 1.5 (Dolomanov et al., 2009)'
_computing_publication_material 'Olex2 1.5 (Dolomanov et al., 2009)'
_computing_structure_refinement 'XL  (Sheldrick, 2008)'
_computing_structure_solution 'XT n/a (Sheldrick, 2015)'
_diffrn_ambient_temperature 100.00
_diffrn_measured_fraction_theta_full 0.999
_diffrn_measured_fraction_theta_max 0.998
_diffrn_measurement_device_type 'Bruker APEX-II CCD'
_diffrn_measurement_method '\f and \w scans'
_diffrn_radiation_type MoK\a
_diffrn_radiation_wavelength 0.71073
_diffrn_reflns_av_R_equivalents 0.0542
_diffrn_reflns_av_unetI/netI 0.0339
_diffrn_reflns_Laue_measured_fraction_full 0.999
_diffrn_reflns_Laue_measured_fraction_max 0.998
_diffrn_reflns_limit_h_max 14
_diffrn_reflns_limit_h_min -14
_diffrn_reflns_limit_k_max 14
_diffrn_reflns_limit_k_min -14
_diffrn_reflns_limit_l_max 26
_diffrn_reflns_limit_l_min -26
_diffrn_reflns_number 77651
_diffrn_reflns_point_group_measured_fraction_full 0.999
_diffrn_reflns_point_group_measured_fraction_max 0.998
_diffrn_reflns_theta_full 25.242
_diffrn_reflns_theta_max 27.275
_diffrn_reflns_theta_min 1.891
_exptl_absorpt_coefficient_mu 1.374
_exptl_absorpt_correction_T_max 0.7455
_exptl_absorpt_correction_T_min 0.6522
_exptl_absorpt_correction_type multi-scan
_exptl_absorpt_process_details
;
SADABS-2016/2 (Bruker,2016/2) was used for absorption correction.
wR2(int) was 0.1285 before and 0.0674 after correction.
The Ratio of minimum to maximum transmission is 0.8748.
The \l/2 correction factor is Not present.
;
_exptl_crystal_colour 'clear yellow'
_exptl_crystal_colour_lustre clear
_exptl_crystal_colour_primary yellow
_exptl_crystal_density_diffrn 1.157
_exptl_crystal_description plank
_exptl_crystal_F_000 904
_exptl_crystal_size_max 0.436
_exptl_crystal_size_mid 0.206
_exptl_crystal_size_min 0.156
_refine_diff_density_max 0.559
_refine_diff_density_min -0.518
_refine_diff_density_rms 0.067
_refine_ls_extinction_method none
_refine_ls_goodness_of_fit_ref 1.055
_refine_ls_hydrogen_treatment constr
_refine_ls_matrix_type full
_refine_ls_number_parameters 526
_refine_ls_number_reflns 11181
_refine_ls_number_restraints 0
_refine_ls_restrained_S_all 1.055
_refine_ls_R_factor_all 0.0395
_refine_ls_R_factor_gt 0.0305
_refine_ls_shift/su_max 0.002
_refine_ls_shift/su_mean 0.000
_refine_ls_structure_factor_coef Fsqd
_refine_ls_weighting_details 'w=1/[\s^2^(Fo^2^)+(0.0386P)^2^+1.2775P] where P=(Fo^2^+2Fc^2^)/3'
_refine_ls_weighting_scheme calc
_refine_ls_wR_factor_gt 0.0794
_refine_ls_wR_factor_ref 0.0828
_reflns_Friedel_coverage 0.000
_reflns_number_gt 9318
_reflns_number_total 11181
_reflns_threshold_expression 'I > 2\s(I)'
_cod_data_source_file d2cc03237f2.cif
_cod_data_source_block 2_CCDC1
_cod_database_code 7130447
_shelx_shelxl_version_number 2016/6
_shelx_space_group_comment
;
The symmetry employed for this shelxl refinement is uniquely defined
by the following loop, which should always be used as a source of
symmetry information in preference to the above space-group names.
They are only intended as comments.
;
_shelx_estimated_absorpt_t_max 0.814
_shelx_estimated_absorpt_t_min 0.586
_olex2_refinement_description
;
1. Fixed Uiso
 At 1.2 times of:
  All C(H) groups
 At 1.5 times of:
  All C(H,H,H) groups
2.a Aromatic/amide H refined with riding coordinates:
 C13(H13), C9(H9), C4(H4), C5(H5), C21(H21), C22(H22), C25(H25), C27(H27),
 C32(H32), C33(H33), C35(H35), C38(H38), C40(H40), C41(H41), C43(H43), C45(H45),
  C47(H47), C48(H48), C49(H49)
2.b Idealised Me refined as rotating group:
 C8(H8A,H8B,H8C), C14(H14A,H14B,H14C), C18(H18A,H18B,H18C), C28(H28A,H28B,
 H28C), C31(H31A,H31B,H31C), C39(H39A,H39B,H39C), C42(H42A,H42B,H42C), C44(H44A,
 H44B,H44C), C50(H50A,H50B,H50C), C52(H52A,H52B,H52C), C53(H53A,H53B,H53C),
 C54(H54A,H54B,H54C)
;
_olex2_submission_special_instructions 'No special instructions were received'

loop_
_space_group_symop_operation_xyz
'x, y, z'
'-x, -y, -z'

loop_
_atom_site_label
_atom_site_type_symbol
_atom_site_fract_x
_atom_site_fract_y
_atom_site_fract_z
_atom_site_U_iso_or_equiv
_atom_site_adp_type
_atom_site_occupancy
_atom_site_site_symmetry_order
_atom_site_calc_flag
_atom_site_refinement_flags_posn
_atom_site_refinement_flags_adp
_atom_site_refinement_flags_occupancy
_atom_site_disorder_assembly
_atom_site_disorder_group
As1 As 0.26846(2) 0.58485(2) 0.31209(2) 0.01682(5) Uani 1 1 d . . . . .
As2 As 0.27292(2) 0.59607(2) 0.19606(2) 0.02240(6) Uani 1 1 d . . . . .
C30 C 0.07319(16) 0.53220(16) 0.38479(8) 0.0168(3) Uani 1 1 d . . . . .
C13 C 0.05639(19) 0.77597(19) 0.15392(10) 0.0272(4) Uani 1 1 d . . . . .
H13 H 0.089866 0.861118 0.155572 0.033 Uiso 1 1 calc R U . . .
N1 N 0.27377(15) 0.46053(14) 0.24062(8) 0.0221(3) Uani 1 1 d . . . . .
C9 C -0.04668(17) 0.50540(17) 0.39783(9) 0.0221(4) Uani 1 1 d . . . . .
H9 H -0.058858 0.486163 0.439845 0.027 Uiso 1 1 calc R U . . .
C4 C 0.29781(17) 0.44160(19) 0.51576(9) 0.0238(4) Uani 1 1 d . . . . .
H4 H 0.312286 0.369020 0.530066 0.029 Uiso 1 1 calc R U . . .
C5 C 0.35308(18) 0.65897(19) 0.52562(9) 0.0283(4) Uani 1 1 d . . . . .
H5 H 0.404574 0.737248 0.547564 0.034 Uiso 1 1 calc R U . . .
C6 C 0.37710(17) 0.5543(2) 0.54691(9) 0.0265(4) Uani 1 1 d . . . . .
C7 C 0.47557(19) 0.85467(18) 0.27888(12) 0.0312(5) Uani 1 1 d . . . . .
C8 C 0.10681(18) 0.30802(17) 0.43922(10) 0.0242(4) Uani 1 1 d . . . . .
H8A H 0.151753 0.242826 0.439530 0.036 Uiso 1 1 calc R U . . .
H8B H 0.063258 0.304239 0.393613 0.036 Uiso 1 1 calc R U . . .
H8C H 0.046436 0.296557 0.468396 0.036 Uiso 1 1 calc R U . . .
C3 C 0.18941(18) 0.34453(18) 0.21996(10) 0.0240(4) Uani 1 1 d . . . . .
C10 C 0.04598(16) 0.73455(17) 0.21302(9) 0.0219(4) Uani 1 1 d . . . . .
C11 C 0.19720(16) 0.43129(17) 0.46395(9) 0.0194(4) Uani 1 1 d . . . . .
C12 C -0.01214(16) 0.56465(16) 0.27482(9) 0.0179(3) Uani 1 1 d . . . . .
C2 C 0.45448(18) 0.65014(19) 0.20133(10) 0.0265(4) Uani 1 1 d . . . . .
C14 C 0.2324(2) 0.77070(18) 0.45397(10) 0.0341(5) Uani 1 1 d . . . . .
H14A H 0.260600 0.781272 0.412294 0.051 Uiso 1 1 calc R U . . .
H14B H 0.277881 0.840652 0.489469 0.051 Uiso 1 1 calc R U . . .
H14C H 0.143276 0.766637 0.447676 0.051 Uiso 1 1 calc R U . . .
C15 C -0.00161(16) 0.60856(17) 0.21086(9) 0.0192(4) Uani 1 1 d . . . . .
C16 C 0.25596(17) 0.65313(18) 0.47312(9) 0.0236(4) Uani 1 1 d . . . . .
C17 C 0.5086(2) 0.5748(2) 0.16049(10) 0.0293(5) Uani 1 1 d . . . . .
C18 C 0.08482(19) 0.82518(18) 0.27856(10) 0.0261(4) Uani 1 1 d . . . . .
H18A H 0.165210 0.818328 0.302153 0.039 Uiso 1 1 calc R U . . .
H18B H 0.022432 0.806938 0.306042 0.039 Uiso 1 1 calc R U . . .
H18C H 0.092022 0.909038 0.269986 0.039 Uiso 1 1 calc R U . . .
C19 C 0.17938(16) 0.53757(17) 0.44042(8) 0.0182(4) Uani 1 1 d . . . . .
C20 C 0.49794(18) 0.86906(18) 0.34817(12) 0.0327(5) Uani 1 1 d . . . . .
C21 C 0.7061(2) 0.7243(2) 0.19682(12) 0.0381(5) Uani 1 1 d . . . . .
H21 H 0.791740 0.748900 0.195610 0.046 Uiso 1 1 calc R U . . .
C22 C -0.14799(17) 0.50659(18) 0.35010(10) 0.0249(4) Uani 1 1 d . . . . .
H22 H -0.229405 0.486340 0.358960 0.030 Uiso 1 1 calc R U . . .
C23 C 0.0195(2) 0.6970(2) 0.09254(10) 0.0322(5) Uani 1 1 d . . . . .
C24 C -0.04671(18) 0.52752(18) 0.14918(9) 0.0238(4) Uani 1 1 d . . . . .
C25 C 0.6345(2) 0.6130(2) 0.15988(11) 0.0361(5) Uani 1 1 d . . . . .
H25 H 0.671796 0.561220 0.133479 0.043 Uiso 1 1 calc R U . . .
C26 C 0.52688(19) 0.76460(19) 0.23794(11) 0.0287(4) Uani 1 1 d . . . . .
C27 C -0.13016(16) 0.53726(18) 0.28976(9) 0.0227(4) Uani 1 1 d . . . . .
H27 H -0.199813 0.539798 0.257644 0.027 Uiso 1 1 calc R U . . .
C28 C 0.5135(2) 0.3358(2) 0.19829(12) 0.0416(6) Uani 1 1 d . . . . .
H28A H 0.602780 0.370091 0.202658 0.062 Uiso 1 1 calc R U . . .
H28B H 0.498801 0.249568 0.203522 0.062 Uiso 1 1 calc R U . . .
H28C H 0.482912 0.383031 0.232845 0.062 Uiso 1 1 calc R U . . .
C29 C 0.4463(2) 0.3432(2) 0.13059(11) 0.0377(5) Uani 1 1 d . . . . .
C1 C 0.09126(15) 0.55857(15) 0.32180(8) 0.0153(3) Uani 1 1 d . . . . .
C31 C 0.48326(19) 0.5629(2) 0.60415(10) 0.0353(5) Uani 1 1 d . . . . .
H31A H 0.457206 0.502537 0.631667 0.053 Uiso 1 1 calc R U . . .
H31B H 0.506552 0.645982 0.631469 0.053 Uiso 1 1 calc R U . . .
H31C H 0.554696 0.545886 0.586347 0.053 Uiso 1 1 calc R U . . .
C32 C 0.1542(2) 0.2869(2) 0.15307(10) 0.0326(5) Uani 1 1 d . . . . .
H32 H 0.183543 0.328235 0.119815 0.039 Uiso 1 1 calc R U . . .
C33 C 0.6529(2) 0.7999(2) 0.23554(12) 0.0349(5) Uani 1 1 d . . . . .
H33 H 0.702250 0.876670 0.260847 0.042 Uiso 1 1 calc R U . . .
C34 C 0.4371(2) 0.4580(2) 0.11450(10) 0.0327(5) Uani 1 1 d . . . . .
C35 C 0.45113(19) 0.9562(2) 0.38490(14) 0.0417(6) Uani 1 1 d . . . . .
H35 H 0.466370 0.965903 0.432174 0.050 Uiso 1 1 calc R U . . .
C36 C 0.4108(2) 0.9310(2) 0.24701(14) 0.0424(6) Uani 1 1 d . . . . .
C37 C 0.3688(2) 0.4620(2) 0.05182(10) 0.0372(5) Uani 1 1 d . . . . .
C38 C 0.0765(2) 0.1695(2) 0.13490(11) 0.0404(6) Uani 1 1 d . . . . .
H38 H 0.053984 0.130540 0.089202 0.049 Uiso 1 1 calc R U . . .
C39 C -0.11095(19) 0.39439(18) 0.14478(10) 0.0273(4) Uani 1 1 d . . . . .
H39A H -0.068498 0.362012 0.180902 0.041 Uiso 1 1 calc R U . . .
H39B H -0.108604 0.346540 0.101635 0.041 Uiso 1 1 calc R U . . .
H39C H -0.197492 0.388099 0.148949 0.041 Uiso 1 1 calc R U . . .
C40 C -0.0336(2) 0.5733(2) 0.09098(10) 0.0316(5) Uani 1 1 d . . . . .
H40 H -0.061727 0.518595 0.049090 0.038 Uiso 1 1 calc R U . . .
C41 C 0.14618(19) 0.28111(18) 0.26785(10) 0.0259(4) Uani 1 1 d . . . . .
H41 H 0.171418 0.318198 0.313796 0.031 Uiso 1 1 calc R U . . .
C42 C 0.5684(2) 0.7912(2) 0.38445(11) 0.0354(5) Uani 1 1 d . . . . .
H42A H 0.656183 0.834938 0.398498 0.053 Uiso 1 1 calc R U . . .
H42B H 0.560779 0.712915 0.354646 0.053 Uiso 1 1 calc R U . . .
H42C H 0.534086 0.775016 0.423813 0.053 Uiso 1 1 calc R U . . .
C43 C 0.0665(2) 0.16415(19) 0.24893(12) 0.0343(5) Uani 1 1 d . . . . .
H43 H 0.036247 0.122483 0.281837 0.041 Uiso 1 1 calc R U . . .
C44 C 0.3601(2) 0.5834(2) 0.03154(11) 0.0405(6) Uani 1 1 d . . . . .
H44A H 0.318747 0.568437 -0.015464 0.061 Uiso 1 1 calc R U . . .
H44B H 0.443775 0.636449 0.037582 0.061 Uiso 1 1 calc R U . . .
H44C H 0.312168 0.623891 0.059348 0.061 Uiso 1 1 calc R U . . .
C45 C 0.3668(2) 1.0167(2) 0.28591(17) 0.0511(8) Uani 1 1 d . . . . .
H45 H 0.323978 1.068757 0.264607 0.061 Uiso 1 1 calc R U . . .
C46 C 0.3834(2) 1.0287(2) 0.35460(17) 0.0483(7) Uani 1 1 d . . . . .
C47 C 0.3119(3) 0.3529(3) 0.00718(12) 0.0479(6) Uani 1 1 d . . . . .
H47 H 0.264270 0.356168 -0.034620 0.057 Uiso 1 1 calc R U . . .
C48 C 0.0314(2) 0.1084(2) 0.18225(12) 0.0392(5) Uani 1 1 d . . . . .
H48 H -0.023429 0.028710 0.169150 0.047 Uiso 1 1 calc R U . . .
C49 C 0.3901(3) 0.2366(2) 0.08370(13) 0.0493(7) Uani 1 1 d . . . . .
H49 H 0.398290 0.159569 0.094412 0.059 Uiso 1 1 calc R U . . .
C50 C 0.0369(3) 0.7440(2) 0.02901(11) 0.0487(7) Uani 1 1 d . . . . .
H50A H 0.031054 0.829903 0.034155 0.073 Uiso 1 1 calc R U . . .
H50B H -0.027896 0.693667 -0.008309 0.073 Uiso 1 1 calc R U . . .
H50C H 0.118637 0.738725 0.020045 0.073 Uiso 1 1 calc R U . . .
C51 C 0.3221(3) 0.2386(3) 0.02156(13) 0.0550(7) Uani 1 1 d . . . . .
C52 C 0.3231(2) 1.1129(2) 0.39473(18) 0.0646(9) Uani 1 1 d . . . . .
H52A H 0.242133 1.066225 0.399662 0.097 Uiso 1 1 calc R U . . .
H52B H 0.311925 1.180519 0.371617 0.097 Uiso 1 1 calc R U . . .
H52C H 0.376272 1.146517 0.438951 0.097 Uiso 1 1 calc R U . . .
C53 C 0.3891(3) 0.9200(3) 0.17234(16) 0.0634(9) Uani 1 1 d . . . . .
H53A H 0.335477 0.838752 0.151011 0.095 Uiso 1 1 calc R U . . .
H53B H 0.468783 0.929938 0.157840 0.095 Uiso 1 1 calc R U . . .
H53C H 0.348902 0.984147 0.159540 0.095 Uiso 1 1 calc R U . . .
C54 C 0.2609(4) 0.1212(3) -0.02883(16) 0.0821(11) Uani 1 1 d . . . . .
H54A H 0.176175 0.089892 -0.022601 0.123 Uiso 1 1 calc R U . . .
H54B H 0.308696 0.059480 -0.022441 0.123 Uiso 1 1 calc R U . . .
H54C H 0.258243 0.138329 -0.074087 0.123 Uiso 1 1 calc R U . . .

loop_
_atom_site_aniso_label
_atom_site_aniso_U_11
_atom_site_aniso_U_22
_atom_site_aniso_U_33
_atom_site_aniso_U_23
_atom_site_aniso_U_13
_atom_site_aniso_U_12
As1 0.01287(9) 0.02296(10) 0.01669(9) 0.00640(7) 0.00461(6) 0.00574(7)
As2 0.02615(11) 0.03035(11) 0.02015(10) 0.01286(8) 0.01221(8) 0.01598(8)
C30 0.0170(8) 0.0179(8) 0.0152(8) 0.0015(7) 0.0040(6) 0.0037(7)
C13 0.0302(10) 0.0252(10) 0.0287(10) 0.0110(8) 0.0039(8) 0.0096(8)
N1 0.0261(8) 0.0258(8) 0.0199(8) 0.0081(6) 0.0098(6) 0.0118(7)
C9 0.0196(9) 0.0279(10) 0.0197(9) 0.0047(7) 0.0085(7) 0.0043(7)
C4 0.0221(9) 0.0348(11) 0.0202(9) 0.0116(8) 0.0082(7) 0.0118(8)
C5 0.0252(10) 0.0336(11) 0.0194(9) 0.0059(8) 0.0005(8) -0.0051(8)
C6 0.0163(9) 0.0451(12) 0.0189(9) 0.0116(8) 0.0050(7) 0.0043(8)
C7 0.0246(10) 0.0226(10) 0.0569(14) 0.0190(10) 0.0235(10) 0.0093(8)
C8 0.0272(10) 0.0240(9) 0.0235(10) 0.0046(8) 0.0077(8) 0.0087(8)
C3 0.0258(10) 0.0262(10) 0.0252(10) 0.0067(8) 0.0065(8) 0.0152(8)
C10 0.0181(8) 0.0260(9) 0.0223(9) 0.0052(7) 0.0009(7) 0.0089(7)
C11 0.0180(8) 0.0270(9) 0.0166(8) 0.0062(7) 0.0090(7) 0.0074(7)
C12 0.0167(8) 0.0194(9) 0.0166(8) 0.0012(7) 0.0021(7) 0.0047(7)
C2 0.0295(10) 0.0352(11) 0.0289(10) 0.0211(9) 0.0165(8) 0.0193(9)
C14 0.0451(13) 0.0244(10) 0.0242(10) 0.0058(8) -0.0034(9) -0.0028(9)
C15 0.0150(8) 0.0250(9) 0.0192(9) 0.0065(7) 0.0008(7) 0.0089(7)
C16 0.0241(9) 0.0274(10) 0.0169(9) 0.0069(7) 0.0031(7) 0.0000(8)
C17 0.0369(11) 0.0427(12) 0.0251(10) 0.0218(9) 0.0164(9) 0.0275(10)
C18 0.0288(10) 0.0227(9) 0.0257(10) 0.0035(8) 0.0038(8) 0.0060(8)
C19 0.0165(8) 0.0249(9) 0.0140(8) 0.0051(7) 0.0063(6) 0.0034(7)
C20 0.0203(10) 0.0215(10) 0.0536(14) 0.0023(9) 0.0133(9) -0.0016(8)
C21 0.0289(11) 0.0595(15) 0.0443(13) 0.0296(12) 0.0200(10) 0.0274(11)
C22 0.0134(8) 0.0319(10) 0.0308(10) 0.0068(8) 0.0089(7) 0.0045(7)
C23 0.0433(12) 0.0350(11) 0.0220(10) 0.0142(9) 0.0024(9) 0.0145(10)
C24 0.0246(9) 0.0266(10) 0.0195(9) 0.0039(8) -0.0014(7) 0.0093(8)
C25 0.0382(12) 0.0596(15) 0.0308(11) 0.0239(11) 0.0201(9) 0.0353(12)
C26 0.0299(10) 0.0317(11) 0.0391(12) 0.0227(9) 0.0191(9) 0.0183(9)
C27 0.0139(8) 0.0288(10) 0.0239(9) 0.0035(8) -0.0002(7) 0.0057(7)
C28 0.0473(14) 0.0521(14) 0.0455(14) 0.0303(12) 0.0212(11) 0.0321(12)
C29 0.0502(14) 0.0482(14) 0.0323(12) 0.0185(10) 0.0243(10) 0.0303(11)
C1 0.0128(8) 0.0179(8) 0.0158(8) 0.0026(6) 0.0039(6) 0.0043(6)
C31 0.0214(10) 0.0578(15) 0.0251(11) 0.0143(10) -0.0002(8) 0.0054(10)
C32 0.0453(13) 0.0347(11) 0.0216(10) 0.0047(9) 0.0045(9) 0.0201(10)
C33 0.0298(11) 0.0420(12) 0.0476(13) 0.0268(11) 0.0188(10) 0.0196(10)
C34 0.0439(12) 0.0457(13) 0.0261(10) 0.0184(9) 0.0218(9) 0.0298(11)
C35 0.0207(10) 0.0282(11) 0.0667(17) -0.0098(11) 0.0152(10) -0.0063(9)
C36 0.0353(12) 0.0331(12) 0.0796(19) 0.0334(12) 0.0367(12) 0.0183(10)
C37 0.0546(14) 0.0513(14) 0.0231(10) 0.0166(10) 0.0226(10) 0.0325(12)
C38 0.0582(15) 0.0332(12) 0.0282(11) -0.0028(9) -0.0038(10) 0.0226(11)
C39 0.0311(10) 0.0267(10) 0.0211(10) 0.0026(8) -0.0020(8) 0.0071(8)
C40 0.0418(12) 0.0324(11) 0.0180(9) 0.0041(8) -0.0036(8) 0.0115(9)
C41 0.0323(10) 0.0235(10) 0.0251(10) 0.0037(8) 0.0101(8) 0.0110(8)
C42 0.0263(11) 0.0355(12) 0.0388(12) -0.0002(10) 0.0033(9) 0.0026(9)
C43 0.0412(12) 0.0225(10) 0.0418(13) 0.0060(9) 0.0121(10) 0.0104(9)
C44 0.0561(15) 0.0548(15) 0.0258(11) 0.0209(10) 0.0150(10) 0.0318(12)
C45 0.0341(13) 0.0266(12) 0.111(3) 0.0306(14) 0.0423(14) 0.0142(10)
C46 0.0249(11) 0.0195(10) 0.100(2) -0.0007(12) 0.0301(13) -0.0004(9)
C47 0.0728(18) 0.0594(16) 0.0219(11) 0.0098(11) 0.0186(11) 0.0304(14)
C48 0.0430(13) 0.0232(10) 0.0475(14) 0.0001(10) -0.0024(11) 0.0129(9)
C49 0.0802(19) 0.0453(14) 0.0424(14) 0.0187(12) 0.0327(14) 0.0357(14)
C50 0.0804(19) 0.0422(14) 0.0249(12) 0.0167(10) 0.0049(12) 0.0151(13)
C51 0.093(2) 0.0515(16) 0.0323(13) 0.0079(12) 0.0283(14) 0.0322(15)
C52 0.0326(13) 0.0324(13) 0.122(3) -0.0161(15) 0.0307(15) 0.0040(11)
C53 0.0659(18) 0.081(2) 0.092(2) 0.0710(19) 0.0562(17) 0.0549(17)
C54 0.145(4) 0.0577(19) 0.0473(18) -0.0013(15) 0.028(2) 0.034(2)

loop_
_atom_type_symbol
_atom_type_description
_atom_type_scat_dispersion_real
_atom_type_scat_dispersion_imag
_atom_type_scat_source
C C 0.0033 0.0016 'International Tables Vol C Tables 4.2.6.8 and 6.1.1.4'
H H 0.0000 0.0000 'International Tables Vol C Tables 4.2.6.8 and 6.1.1.4'
As As 0.0499 2.0058 'International Tables Vol C Tables 4.2.6.8 and 6.1.1.4'
N N 0.0061 0.0033 'International Tables Vol C Tables 4.2.6.8 and 6.1.1.4'

loop_
_geom_angle_atom_site_label_1
_geom_angle_atom_site_label_2
_geom_angle_atom_site_label_3
_geom_angle
_geom_angle_site_symmetry_1
_geom_angle_site_symmetry_3
_geom_angle_publ_flag
N1 As1 As2 50.37(5) . . ?
N1 As1 C1 106.77(7) . . ?
C1 As1 As2 107.35(5) . . ?
N1 As2 As1 50.30(5) . . ?
N1 As2 C2 97.81(7) . . ?
C2 As2 As1 100.35(6) . . ?
C9 C30 C19 117.74(15) . . ?
C9 C30 C1 119.75(16) . . ?
C1 C30 C19 122.44(15) . . ?
C10 C13 H13 119.0 . . ?
C23 C13 H13 119.0 . . ?
C23 C13 C10 121.98(19) . . ?
As1 N1 As2 79.33(6) . . ?
C3 N1 As1 125.53(12) . . ?
C3 N1 As2 124.79(12) . . ?
C30 C9 H9 119.7 . . ?
C22 C9 C30 120.66(17) . . ?
C22 C9 H9 119.7 . . ?
C6 C4 H4 118.9 . . ?
C6 C4 C11 122.12(18) . . ?
C11 C4 H4 118.9 . . ?
C6 C5 H5 118.9 . . ?
C6 C5 C16 122.18(19) . . ?
C16 C5 H5 118.9 . . ?
C4 C6 C31 120.91(19) . . ?
C5 C6 C4 117.79(17) . . ?
C5 C6 C31 121.25(19) . . ?
C20 C7 C26 120.59(18) . . ?
C20 C7 C36 119.9(2) . . ?
C36 C7 C26 119.4(2) . . ?
H8A C8 H8B 109.5 . . ?
H8A C8 H8C 109.5 . . ?
H8B C8 H8C 109.5 . . ?
C11 C8 H8A 109.5 . . ?
C11 C8 H8B 109.5 . . ?
C11 C8 H8C 109.5 . . ?
C32 C3 N1 121.70(18) . . ?
C32 C3 C41 118.72(19) . . ?
C41 C3 N1 119.43(17) . . ?
C13 C10 C15 119.17(17) . . ?
C13 C10 C18 119.81(17) . . ?
C15 C10 C18 121.02(17) . . ?
C4 C11 C8 118.38(17) . . ?
C4 C11 C19 119.04(17) . . ?
C19 C11 C8 122.42(16) . . ?
C27 C12 C15 117.01(15) . . ?
C27 C12 C1 119.52(16) . . ?
C1 C12 C15 123.31(15) . . ?
C17 C2 As2 117.31(16) . . ?
C26 C2 As2 122.87(14) . . ?
C26 C2 C17 119.46(18) . . ?
H14A C14 H14B 109.5 . . ?
H14A C14 H14C 109.5 . . ?
H14B C14 H14C 109.5 . . ?
C16 C14 H14A 109.5 . . ?
C16 C14 H14B 109.5 . . ?
C16 C14 H14C 109.5 . . ?
C10 C15 C12 118.81(16) . . ?
C10 C15 C24 120.08(17) . . ?
C24 C15 C12 120.94(16) . . ?
C5 C16 C14 119.46(18) . . ?
C5 C16 C19 119.21(18) . . ?
C19 C16 C14 121.29(17) . . ?
C2 C17 C34 123.62(19) . . ?
C25 C17 C2 119.1(2) . . ?
C25 C17 C34 117.20(19) . . ?
C10 C18 H18A 109.5 . . ?
C10 C18 H18B 109.5 . . ?
C10 C18 H18C 109.5 . . ?
H18A C18 H18B 109.5 . . ?
H18A C18 H18C 109.5 . . ?
H18B C18 H18C 109.5 . . ?
C11 C19 C30 121.45(16) . . ?
C11 C19 C16 119.43(16) . . ?
C16 C19 C30 118.89(16) . . ?
C7 C20 C35 119.0(2) . . ?
C7 C20 C42 121.77(19) . . ?
C35 C20 C42 119.2(2) . . ?
C25 C21 H21 120.1 . . ?
C25 C21 C33 119.8(2) . . ?
C33 C21 H21 120.1 . . ?
C9 C22 H22 120.1 . . ?
C27 C22 C9 119.71(17) . . ?
C27 C22 H22 120.1 . . ?
C13 C23 C40 118.12(19) . . ?
C13 C23 C50 120.8(2) . . ?
C40 C23 C50 121.1(2) . . ?
C15 C24 C39 121.50(17) . . ?
C40 C24 C15 118.52(18) . . ?
C40 C24 C39 119.97(17) . . ?
C17 C25 H25 119.3 . . ?
C21 C25 C17 121.4(2) . . ?
C21 C25 H25 119.3 . . ?
C2 C26 C7 123.32(18) . . ?
C33 C26 C7 117.1(2) . . ?
C33 C26 C2 119.55(19) . . ?
C12 C27 H27 119.3 . . ?
C22 C27 C12 121.38(17) . . ?
C22 C27 H27 119.3 . . ?
H28A C28 H28B 109.5 . . ?
H28A C28 H28C 109.5 . . ?
H28B C28 H28C 109.5 . . ?
C29 C28 H28A 109.5 . . ?
C29 C28 H28B 109.5 . . ?
C29 C28 H28C 109.5 . . ?
C34 C29 C28 120.5(2) . . ?
C49 C29 C28 120.3(2) . . ?
C49 C29 C34 119.2(2) . . ?
C30 C1 As1 113.09(12) . . ?
C12 C1 As1 128.07(13) . . ?
C12 C1 C30 118.84(15) . . ?
C6 C31 H31A 109.5 . . ?
C6 C31 H31B 109.5 . . ?
C6 C31 H31C 109.5 . . ?
H31A C31 H31B 109.5 . . ?
H31A C31 H31C 109.5 . . ?
H31B C31 H31C 109.5 . . ?
C3 C32 H32 119.9 . . ?
C38 C32 C3 120.1(2) . . ?
C38 C32 H32 119.9 . . ?
C21 C33 C26 120.7(2) . . ?
C21 C33 H33 119.6 . . ?
C26 C33 H33 119.6 . . ?
C29 C34 C17 120.46(19) . . ?
C37 C34 C17 119.88(19) . . ?
C37 C34 C29 119.4(2) . . ?
C20 C35 H35 118.9 . . ?
C46 C35 C20 122.1(3) . . ?
C46 C35 H35 118.9 . . ?
C7 C36 C53 120.9(2) . . ?
C45 C36 C7 118.8(3) . . ?
C45 C36 C53 120.4(2) . . ?
C34 C37 C44 121.2(2) . . ?
C47 C37 C34 119.3(2) . . ?
C47 C37 C44 119.5(2) . . ?
C32 C38 H38 119.5 . . ?
C48 C38 C32 120.9(2) . . ?
C48 C38 H38 119.5 . . ?
C24 C39 H39A 109.5 . . ?
C24 C39 H39B 109.5 . . ?
C24 C39 H39C 109.5 . . ?
H39A C39 H39B 109.5 . . ?
H39A C39 H39C 109.5 . . ?
H39B C39 H39C 109.5 . . ?
C23 C40 C24 121.91(19) . . ?
C23 C40 H40 119.0 . . ?
C24 C40 H40 119.0 . . ?
C3 C41 H41 119.7 . . ?
C43 C41 C3 120.62(19) . . ?
C43 C41 H41 119.7 . . ?
C20 C42 H42A 109.5 . . ?
C20 C42 H42B 109.5 . . ?
C20 C42 H42C 109.5 . . ?
H42A C42 H42B 109.5 . . ?
H42A C42 H42C 109.5 . . ?
H42B C42 H42C 109.5 . . ?
C41 C43 H43 120.0 . . ?
C48 C43 C41 120.1(2) . . ?
C48 C43 H43 120.0 . . ?
C37 C44 H44A 109.5 . . ?
C37 C44 H44B 109.5 . . ?
C37 C44 H44C 109.5 . . ?
H44A C44 H44B 109.5 . . ?
H44A C44 H44C 109.5 . . ?
H44B C44 H44C 109.5 . . ?
C36 C45 H45 118.9 . . ?
C46 C45 C36 122.2(2) . . ?
C46 C45 H45 118.9 . . ?
C35 C46 C45 118.0(2) . . ?
C35 C46 C52 121.0(3) . . ?
C45 C46 C52 121.0(3) . . ?
C37 C47 H47 118.9 . . ?
C37 C47 C51 122.2(2) . . ?
C51 C47 H47 118.9 . . ?
C38 C48 C43 119.5(2) . . ?
C38 C48 H48 120.3 . . ?
C43 C48 H48 120.3 . . ?
C29 C49 H49 118.9 . . ?
C29 C49 C51 122.2(2) . . ?
C51 C49 H49 118.9 . . ?
C23 C50 H50A 109.5 . . ?
C23 C50 H50B 109.5 . . ?
C23 C50 H50C 109.5 . . ?
H50A C50 H50B 109.5 . . ?
H50A C50 H50C 109.5 . . ?
H50B C50 H50C 109.5 . . ?
C47 C51 C54 120.9(3) . . ?
C49 C51 C47 117.6(3) . . ?
C49 C51 C54 121.5(3) . . ?
C46 C52 H52A 109.5 . . ?
C46 C52 H52B 109.5 . . ?
C46 C52 H52C 109.5 . . ?
H52A C52 H52B 109.5 . . ?
H52A C52 H52C 109.5 . . ?
H52B C52 H52C 109.5 . . ?
C36 C53 H53A 109.5 . . ?
C36 C53 H53B 109.5 . . ?
C36 C53 H53C 109.5 . . ?
H53A C53 H53B 109.5 . . ?
H53A C53 H53C 109.5 . . ?
H53B C53 H53C 109.5 . . ?
C51 C54 H54A 109.5 . . ?
C51 C54 H54B 109.5 . . ?
C51 C54 H54C 109.5 . . ?
H54A C54 H54B 109.5 . . ?
H54A C54 H54C 109.5 . . ?
H54B C54 H54C 109.5 . . ?

loop_
_geom_bond_atom_site_label_1
_geom_bond_atom_site_label_2
_geom_bond_distance
_geom_bond_site_symmetry_2
_geom_bond_publ_flag
As1 As2 2.4289(4) . ?
As1 N1 1.9016(16) . ?
As1 C1 1.9997(17) . ?
As2 N1 1.9036(15) . ?
As2 C2 1.983(2) . ?
C30 C9 1.397(2) . ?
C30 C19 1.502(2) . ?
C30 C1 1.414(2) . ?
C13 H13 0.9500 . ?
C13 C10 1.385(3) . ?
C13 C23 1.384(3) . ?
N1 C3 1.406(3) . ?
C9 H9 0.9500 . ?
C9 C22 1.385(3) . ?
C4 H4 0.9500 . ?
C4 C6 1.386(3) . ?
C4 C11 1.398(2) . ?
C5 H5 0.9500 . ?
C5 C6 1.386(3) . ?
C5 C16 1.393(3) . ?
C6 C31 1.515(3) . ?
C7 C20 1.392(3) . ?
C7 C26 1.498(3) . ?
C7 C36 1.412(3) . ?
C8 H8A 0.9800 . ?
C8 H8B 0.9800 . ?
C8 H8C 0.9800 . ?
C8 C11 1.502(3) . ?
C3 C32 1.393(3) . ?
C3 C41 1.396(3) . ?
C10 C15 1.403(3) . ?
C10 C18 1.511(3) . ?
C11 C19 1.403(3) . ?
C12 C15 1.493(2) . ?
C12 C27 1.393(3) . ?
C12 C1 1.411(2) . ?
C2 C17 1.410(3) . ?
C2 C26 1.405(3) . ?
C14 H14A 0.9800 . ?
C14 H14B 0.9800 . ?
C14 H14C 0.9800 . ?
C14 C16 1.507(3) . ?
C15 C24 1.403(3) . ?
C16 C19 1.406(3) . ?
C17 C25 1.392(3) . ?
C17 C34 1.491(3) . ?
C18 H18A 0.9800 . ?
C18 H18B 0.9800 . ?
C18 H18C 0.9800 . ?
C20 C35 1.399(3) . ?
C20 C42 1.507(3) . ?
C21 H21 0.9500 . ?
C21 C25 1.379(4) . ?
C21 C33 1.379(3) . ?
C22 H22 0.9500 . ?
C22 C27 1.377(3) . ?
C23 C40 1.393(3) . ?
C23 C50 1.513(3) . ?
C24 C39 1.508(3) . ?
C24 C40 1.396(3) . ?
C25 H25 0.9500 . ?
C26 C33 1.399(3) . ?
C27 H27 0.9500 . ?
C28 H28A 0.9800 . ?
C28 H28B 0.9800 . ?
C28 H28C 0.9800 . ?
C28 C29 1.502(3) . ?
C29 C34 1.408(3) . ?
C29 C49 1.387(4) . ?
C31 H31A 0.9800 . ?
C31 H31B 0.9800 . ?
C31 H31C 0.9800 . ?
C32 H32 0.9500 . ?
C32 C38 1.386(3) . ?
C33 H33 0.9500 . ?
C34 C37 1.408(3) . ?
C35 H35 0.9500 . ?
C35 C46 1.382(4) . ?
C36 C45 1.392(3) . ?
C36 C53 1.505(4) . ?
C37 C44 1.512(3) . ?
C37 C47 1.385(4) . ?
C38 H38 0.9500 . ?
C38 C48 1.381(4) . ?
C39 H39A 0.9800 . ?
C39 H39B 0.9800 . ?
C39 H39C 0.9800 . ?
C40 H40 0.9500 . ?
C41 H41 0.9500 . ?
C41 C43 1.391(3) . ?
C42 H42A 0.9800 . ?
C42 H42B 0.9800 . ?
C42 H42C 0.9800 . ?
C43 H43 0.9500 . ?
C43 C48 1.383(3) . ?
C44 H44A 0.9800 . ?
C44 H44B 0.9800 . ?
C44 H44C 0.9800 . ?
C45 H45 0.9500 . ?
C45 C46 1.384(4) . ?
C46 C52 1.511(3) . ?
C47 H47 0.9500 . ?
C47 C51 1.394(4) . ?
C48 H48 0.9500 . ?
C49 H49 0.9500 . ?
C49 C51 1.391(4) . ?
C50 H50A 0.9800 . ?
C50 H50B 0.9800 . ?
C50 H50C 0.9800 . ?
C51 C54 1.514(4) . ?
C52 H52A 0.9800 . ?
C52 H52B 0.9800 . ?
C52 H52C 0.9800 . ?
C53 H53A 0.9800 . ?
C53 H53B 0.9800 . ?
C53 H53C 0.9800 . ?
C54 H54A 0.9800 . ?
C54 H54B 0.9800 . ?
C54 H54C 0.9800 . ?

loop_
_geom_torsion_atom_site_label_1
_geom_torsion_atom_site_label_2
_geom_torsion_atom_site_label_3
_geom_torsion_atom_site_label_4
_geom_torsion
_geom_torsion_site_symmetry_1
_geom_torsion_site_symmetry_2
_geom_torsion_site_symmetry_3
_geom_torsion_site_symmetry_4
_geom_torsion_publ_flag
As1 N1 C3 C32 145.19(16) . . . . ?
As1 N1 C3 C41 -39.4(2) . . . . ?
As2 N1 C3 C32 42.5(2) . . . . ?
As2 N1 C3 C41 -142.05(15) . . . . ?
As2 C2 C17 C25 176.41(14) . . . . ?
As2 C2 C17 C34 -0.3(2) . . . . ?
As2 C2 C26 C7 2.7(3) . . . . ?
As2 C2 C26 C33 -175.58(15) . . . . ?
C30 C9 C22 C27 -1.5(3) . . . . ?
C13 C10 C15 C12 179.81(17) . . . . ?
C13 C10 C15 C24 -4.8(3) . . . . ?
C13 C23 C40 C24 -1.9(3) . . . . ?
N1 C3 C32 C38 176.24(19) . . . . ?
N1 C3 C41 C43 -177.46(18) . . . . ?
C9 C30 C19 C11 68.8(2) . . . . ?
C9 C30 C19 C16 -105.8(2) . . . . ?
C9 C30 C1 As1 -176.74(13) . . . . ?
C9 C30 C1 C12 3.9(2) . . . . ?
C9 C22 C27 C12 1.5(3) . . . . ?
C4 C11 C19 C30 179.85(16) . . . . ?
C4 C11 C19 C16 -5.6(3) . . . . ?
C5 C16 C19 C30 178.74(17) . . . . ?
C5 C16 C19 C11 4.1(3) . . . . ?
C6 C4 C11 C8 -172.17(17) . . . . ?
C6 C4 C11 C19 3.2(3) . . . . ?
C6 C5 C16 C14 178.00(19) . . . . ?
C6 C5 C16 C19 0.0(3) . . . . ?
C7 C20 C35 C46 -0.1(3) . . . . ?
C7 C26 C33 C21 -177.38(19) . . . . ?
C7 C36 C45 C46 -0.6(3) . . . . ?
C8 C11 C19 C30 -4.9(3) . . . . ?
C8 C11 C19 C16 169.61(17) . . . . ?
C3 C32 C38 C48 0.9(3) . . . . ?
C3 C41 C43 C48 1.3(3) . . . . ?
C10 C13 C23 C40 2.3(3) . . . . ?
C10 C13 C23 C50 -177.5(2) . . . . ?
C10 C15 C24 C39 -173.33(17) . . . . ?
C10 C15 C24 C40 5.2(3) . . . . ?
C11 C4 C6 C5 0.7(3) . . . . ?
C11 C4 C6 C31 178.33(18) . . . . ?
C12 C15 C24 C39 2.0(3) . . . . ?
C12 C15 C24 C40 -179.55(17) . . . . ?
C2 C17 C25 C21 -1.9(3) . . . . ?
C2 C17 C34 C29 -105.6(2) . . . . ?
C2 C17 C34 C37 80.3(3) . . . . ?
C2 C26 C33 C21 1.0(3) . . . . ?
C14 C16 C19 C30 0.8(3) . . . . ?
C14 C16 C19 C11 -173.92(18) . . . . ?
C15 C12 C27 C22 -174.22(17) . . . . ?
C15 C12 C1 As1 -8.0(3) . . . . ?
C15 C12 C1 C30 171.27(16) . . . . ?
C15 C24 C40 C23 -1.8(3) . . . . ?
C16 C5 C6 C4 -2.4(3) . . . . ?
C16 C5 C6 C31 -179.97(19) . . . . ?
C17 C2 C26 C7 175.62(18) . . . . ?
C17 C2 C26 C33 -2.7(3) . . . . ?
C17 C34 C37 C44 -3.7(3) . . . . ?
C17 C34 C37 C47 174.3(2) . . . . ?
C18 C10 C15 C12 -0.7(3) . . . . ?
C18 C10 C15 C24 174.71(17) . . . . ?
C19 C30 C9 C22 175.96(17) . . . . ?
C19 C30 C1 As1 6.2(2) . . . . ?
C19 C30 C1 C12 -173.13(16) . . . . ?
C20 C7 C26 C2 104.1(2) . . . . ?
C20 C7 C26 C33 -77.6(2) . . . . ?
C20 C7 C36 C45 -2.2(3) . . . . ?
C20 C7 C36 C53 178.0(2) . . . . ?
C20 C35 C46 C45 -2.7(3) . . . . ?
C20 C35 C46 C52 173.8(2) . . . . ?
C23 C13 C10 C15 1.0(3) . . . . ?
C23 C13 C10 C18 -178.54(18) . . . . ?
C25 C17 C34 C29 77.7(2) . . . . ?
C25 C17 C34 C37 -96.5(2) . . . . ?
C25 C21 C33 C26 0.2(3) . . . . ?
C26 C7 C20 C35 178.44(18) . . . . ?
C26 C7 C20 C42 -3.1(3) . . . . ?
C26 C7 C36 C45 -178.16(19) . . . . ?
C26 C7 C36 C53 2.1(3) . . . . ?
C26 C2 C17 C25 3.1(3) . . . . ?
C26 C2 C17 C34 -173.58(18) . . . . ?
C27 C12 C15 C10 103.3(2) . . . . ?
C27 C12 C15 C24 -72.0(2) . . . . ?
C27 C12 C1 As1 176.81(13) . . . . ?
C27 C12 C1 C30 -3.9(3) . . . . ?
C28 C29 C34 C17 8.7(3) . . . . ?
C28 C29 C34 C37 -177.1(2) . . . . ?
C28 C29 C49 C51 177.0(2) . . . . ?
C29 C34 C37 C44 -177.9(2) . . . . ?
C29 C34 C37 C47 0.1(3) . . . . ?
C29 C49 C51 C47 0.1(4) . . . . ?
C29 C49 C51 C54 -179.7(3) . . . . ?
C1 C30 C9 C22 -1.2(3) . . . . ?
C1 C30 C19 C11 -114.1(2) . . . . ?
C1 C30 C19 C16 71.3(2) . . . . ?
C1 C12 C15 C10 -72.0(2) . . . . ?
C1 C12 C15 C24 112.7(2) . . . . ?
C1 C12 C27 C22 1.3(3) . . . . ?
C32 C3 C41 C43 -1.9(3) . . . . ?
C32 C38 C48 C43 -1.5(4) . . . . ?
C33 C21 C25 C17 0.3(3) . . . . ?
C34 C17 C25 C21 174.98(19) . . . . ?
C34 C29 C49 C51 -1.5(4) . . . . ?
C34 C37 C47 C51 -1.5(4) . . . . ?
C36 C7 C20 C35 2.5(3) . . . . ?
C36 C7 C20 C42 -178.99(19) . . . . ?
C36 C7 C26 C2 -80.0(3) . . . . ?
C36 C7 C26 C33 98.3(2) . . . . ?
C36 C45 C46 C35 3.0(3) . . . . ?
C36 C45 C46 C52 -173.5(2) . . . . ?
C37 C47 C51 C49 1.4(4) . . . . ?
C37 C47 C51 C54 -178.8(3) . . . . ?
C39 C24 C40 C23 176.7(2) . . . . ?
C41 C3 C32 C38 0.8(3) . . . . ?
C41 C43 C48 C38 0.4(3) . . . . ?
C42 C20 C35 C46 -178.58(19) . . . . ?
C44 C37 C47 C51 176.5(2) . . . . ?
C49 C29 C34 C17 -172.8(2) . . . . ?
C49 C29 C34 C37 1.4(3) . . . . ?
C50 C23 C40 C24 177.9(2) . . . . ?
C53 C36 C45 C46 179.1(2) . . . . ?

loop_
_smtbx_masks_void_nr
_smtbx_masks_void_average_x
_smtbx_masks_void_average_y
_smtbx_masks_void_average_z
_smtbx_masks_void_volume
_smtbx_masks_void_count_electrons
_smtbx_masks_void_content
1 0.205 0.000 0.705 480.9 97.4 ?
